data_4517289
loop_
_publ_author_name
'Mandal, Tripti'
'Dey, Arka'
'Seth, Saikat Kumar'
'Ortega-Castro, Joaqu\'in'
'Rheingold, Arnold L.'
'Ray, Partha Pratim'
'Frontera, Antonio'
'Mukhopadhyay, Subrata'

_publ_section_title
;
 Influence of 2-Amino-4-methylpyridine and 2-Aminopyrimidine Ligands on
 the Malonic Acid-Cu(II) System: Insights through Supramolecular
 Interactions and Photoresponse Properties
;
_journal_name_full 'ACS Omega'
_journal_paper_doi 10.1021/acsomega.9b02971
_journal_year 2019
_chemical_formula_moiety 'C6 H4 Cu O8, 2(F6 P), 4(C4 H6 N3)'
_chemical_formula_sum 'C22 H28 Cu F12 N12 O8 P2'
_chemical_formula_weight 942.04
_space_group_crystal_system triclinic
_space_group_IT_number 2
_space_group_name_Hall '-P 1'
_space_group_name_H-M_alt 'P -1'
_atom_sites_solution_hydrogens geom
_atom_sites_solution_primary dual
_audit_creation_date 2017-08-09
_audit_creation_method
;
Olex2 1.2-beta
(compiled 2017.07.20 svn.r3457 for OlexSys, GUI svn.r5370)
;
_cell_angle_alpha 92.439(3)
_cell_angle_beta 98.427(2)
_cell_angle_gamma 108.372(3)
_cell_formula_units_Z 2
_cell_length_a 9.7997(9)
_cell_length_b 10.2097(11)
_cell_length_c 17.6484(15)
_cell_measurement_reflns_used 5750
_cell_measurement_temperature 100
_cell_measurement_theta_max 26.342
_cell_measurement_theta_min 2.221
_cell_volume 1650.2(3)
_computing_cell_refinement 'SAINT V8.38A (?, 2016)'
_computing_data_collection 'APEX2 v2013.6-2 (Bruker, 2013)'
_computing_data_reduction 'SAINT V8.38A (?, 2016)'
_computing_molecular_graphics 'Olex2 (Dolomanov et al., 2009)'
_computing_publication_material 'Olex2 (Dolomanov et al., 2009)'
_computing_structure_refinement 'XL (Sheldrick, 2008)'
_computing_structure_solution 'XT (Sheldrick, 2008)'
_diffrn_ambient_temperature 100.0
_diffrn_detector 'Bruker APEX CCD'
_diffrn_detector_area_resol_mean 8.0
_diffrn_detector_type 'CCD Area Detector'
_diffrn_measured_fraction_theta_full 0.997
_diffrn_measured_fraction_theta_max 0.995
_diffrn_measurement_device 'Kappa Four-Circle Diffractometer'
_diffrn_measurement_device_type 'Bruker APEX-II CCD'
_diffrn_measurement_method '\f and \w scans'
_diffrn_radiation_monochromator graphite
_diffrn_radiation_probe x-ray
_diffrn_radiation_type MoK\a
_diffrn_radiation_wavelength 0.71073
_diffrn_radiation_xray_symbol K-L~3~
_diffrn_reflns_av_R_equivalents 0.0375
_diffrn_reflns_av_unetI/netI 0.0425
_diffrn_reflns_Laue_measured_fraction_full 0.997
_diffrn_reflns_Laue_measured_fraction_max 0.995
_diffrn_reflns_limit_h_max 12
_diffrn_reflns_limit_h_min -12
_diffrn_reflns_limit_k_max 12
_diffrn_reflns_limit_k_min -11
_diffrn_reflns_limit_l_max 22
_diffrn_reflns_limit_l_min -21
_diffrn_reflns_number 22537
_diffrn_reflns_point_group_measured_fraction_full 0.997
_diffrn_reflns_point_group_measured_fraction_max 0.995
_diffrn_reflns_theta_full 25.242
_diffrn_reflns_theta_max 26.389
_diffrn_reflns_theta_min 2.330
_diffrn_source 'sealed tube'
_diffrn_source_type fine-focus
_diffrn_standards_number 0
_exptl_absorpt_coefficient_mu 0.895
_exptl_absorpt_correction_T_max 0.2602
_exptl_absorpt_correction_T_min 0.2257
_exptl_absorpt_correction_type multi-scan
_exptl_absorpt_process_details
'SADABS-2016/2 (Bruker,2016/2) was used for absorption correction. wR2(int) was 0.0492 before and 0.0438 after correction. The Ratio of minimum to maximum transmission is 0.8674. The \l/2 correction factor is Not present.'
_exptl_crystal_colour blue
_exptl_crystal_colour_primary blue
_exptl_crystal_density_diffrn 1.896
_exptl_crystal_description block
_exptl_crystal_F_000 950
_exptl_crystal_size_max 0.35
_exptl_crystal_size_mid 0.33
_exptl_crystal_size_min 0.3
_refine_diff_density_max 0.396
_refine_diff_density_min -0.393
_refine_diff_density_rms 0.071
_refine_ls_extinction_method none
_refine_ls_goodness_of_fit_ref 1.035
_refine_ls_hydrogen_treatment constr
_refine_ls_matrix_type full
_refine_ls_number_parameters 514
_refine_ls_number_reflns 6738
_refine_ls_number_restraints 0
_refine_ls_restrained_S_all 1.035
_refine_ls_R_factor_all 0.0459
_refine_ls_R_factor_gt 0.0335
_refine_ls_shift/su_max 0.002
_refine_ls_shift/su_mean 0.000
_refine_ls_structure_factor_coef Fsqd
_refine_ls_weighting_details 'w=1/[\s^2^(Fo^2^)+(0.0387P)^2^+0.5600P] where P=(Fo^2^+2Fc^2^)/3'
_refine_ls_weighting_scheme calc
_refine_ls_wR_factor_gt 0.0786
_refine_ls_wR_factor_ref 0.0842
_reflns_Friedel_coverage 0.000
_reflns_number_gt 5566
_reflns_number_total 6738
_reflns_threshold_expression 'I > 2\s(I)'
_cod_data_source_file ao9b02971_si_003.cif
_cod_data_source_block mukho02_0m_a
_cod_depositor_comments
;
The following automatic conversions were performed:

data item '_diffrn_radiation_probe' value 'X-ray' was changed to
'x-ray' in accordance with the
/home/data/users/saulius/crontab/automatic-downloads/rss-feeds/ACS/lib/dictionaries/cif_core.dic
dictionary named 'cif_core.dic' version 2.4.2 last updated on
2011-04-26.

Automatic conversion script
Id: cif_fix_values 7556 2019-12-06 15:28:31Z antanas 
;
_cod_database_code 4517289
_shelx_shelxl_version_number 2016/6
_shelx_space_group_comment
;
The symmetry employed for this shelxl refinement is uniquely defined
by the following loop, which should always be used as a source of
symmetry information in preference to the above space-group names.
They are only intended as comments.
;
_shelx_estimated_absorpt_t_max 0.775
_shelx_estimated_absorpt_t_min 0.745
_olex2_refinement_description
;
1. Fixed Uiso
 At 1.2 times of:
  All C(H) groups, All C(H,H) groups, All N(H) groups, All N(H,H) groups
2.a Secondary CH2 refined with riding coordinates:
 C5(H5A,H5B), C2(H2A,H2B)
2.b Aromatic/amide H refined with riding coordinates:
 N10(H10), N2(H2), N8(H8A), N5(H5), C19(H19), C14(H14), C13(H13), C8(H8),
 C17(H17), C16(H16), C18(H18), C12(H12), C21(H21), C10(H10A), C20(H20), C9(H9)
2.c X=CH2 refined with riding coordinates:
 N7(H7A,H7B), N11(H11A,H11B), N4(H4A,H4B), N1(H1A,H1B)
;
_olex2_submission_special_instructions 'No special instructions were received'

loop_
_space_group_symop_operation_xyz
'x, y, z'
'-x, -y, -z'

loop_
_atom_site_label
_atom_site_type_symbol
_atom_site_fract_x
_atom_site_fract_y
_atom_site_fract_z
_atom_site_U_iso_or_equiv
_atom_site_adp_type
_atom_site_occupancy
_atom_site_site_symmetry_order
_atom_site_calc_flag
_atom_site_refinement_flags_posn
Cu1 Cu 0.51885(3) 0.26016(3) 0.75220(2) 0.01000(8) Uani 1 1 d .
P2 P 0.57302(6) 0.29972(6) 0.54150(3) 0.01274(13) Uani 1 1 d .
P1 P 0.41604(6) 0.21931(6) 0.96283(3) 0.01517(14) Uani 1 1 d .
F2 F 0.25477(13) 0.22991(13) 0.93945(7) 0.0196(3) Uani 1 1 d .
F9 F 0.73262(13) 0.30156(14) 0.52801(8) 0.0222(3) Uani 1 1 d .
F3 F 0.35694(15) 0.11116(15) 1.02220(8) 0.0303(4) Uani 1 1 d .
O7 O 0.32436(15) 0.27121(15) 0.72489(8) 0.0128(3) Uani 1 1 d .
F7 F 0.62773(14) 0.30587(15) 0.63291(7) 0.0276(3) Uani 1 1 d .
F11 F 0.52152(14) 0.13490(14) 0.53684(8) 0.0265(3) Uani 1 1 d .
O2 O 0.70726(15) 0.24171(15) 0.79158(8) 0.0119(3) Uani 1 1 d .
F12 F 0.41472(14) 0.29585(14) 0.55724(9) 0.0285(3) Uani 1 1 d .
F8 F 0.62612(14) 0.46447(14) 0.54899(9) 0.0287(4) Uani 1 1 d .
F5 F 0.57657(14) 0.21048(17) 0.98492(9) 0.0342(4) Uani 1 1 d .
F6 F 0.47347(15) 0.32920(18) 0.90281(9) 0.0408(4) Uani 1 1 d .
O1 O 0.85156(15) 0.11972(15) 0.82892(9) 0.0146(3) Uani 1 1 d .
O8 O 0.16178(15) 0.36834(16) 0.67897(9) 0.0149(3) Uani 1 1 d .
O6 O 0.60322(14) 0.45526(15) 0.78113(8) 0.0107(3) Uani 1 1 d .
F10 F 0.52179(16) 0.29438(17) 0.45184(8) 0.0372(4) Uani 1 1 d .
O4 O 0.41511(16) -0.15067(16) 0.70747(9) 0.0177(4) Uani 1 1 d .
F4 F 0.45316(15) 0.34320(15) 1.02806(8) 0.0303(4) Uani 1 1 d .
O5 O 0.58596(16) 0.66370(16) 0.79998(9) 0.0179(4) Uani 1 1 d .
N10 N 0.98722(19) 0.44067(19) 0.81138(10) 0.0126(4) Uani 1 1 d .
H10 H 0.901206 0.375786 0.802769 0.015 Uiso 1 1 calc R
N2 N -0.02386(19) 0.10584(19) 0.67900(10) 0.0135(4) Uani 1 1 d .
H2 H 0.050001 0.183587 0.684319 0.016 Uiso 1 1 calc R
O3 O 0.43344(15) 0.07024(15) 0.71322(8) 0.0123(3) Uani 1 1 d .
N9 N 1.02431(18) 0.67565(19) 0.98046(10) 0.0125(4) Uani 1 1 d .
F1 F 0.37601(16) 0.09551(18) 0.89644(9) 0.0419(4) Uani 1 1 d .
N6 N -0.01736(19) -0.17031(19) 0.52295(10) 0.0146(4) Uani 1 1 d .
N7 N 0.80488(19) 0.50097(19) 0.94273(10) 0.0142(4) Uani 1 1 d .
H7A H 0.841729 0.443902 0.967868 0.017 Uiso 1 1 calc R
H7B H 0.714385 0.470939 0.918032 0.017 Uiso 1 1 calc R
N11 N 0.88671(19) 0.58767(19) 0.74543(10) 0.0158(4) Uani 1 1 d .
H11A H 0.801759 0.521235 0.737008 0.019 Uiso 1 1 calc R
H11B H 0.894907 0.668630 0.727754 0.019 Uiso 1 1 calc R
N8 N 0.82907(18) 0.71870(18) 0.90237(10) 0.0114(4) Uani 1 1 d .
H8A H 0.738759 0.687470 0.877458 0.014 Uiso 1 1 calc R
N12 N 1.13194(19) 0.66984(19) 0.79724(10) 0.0143(4) Uani 1 1 d .
N5 N 0.17263(18) -0.20567(18) 0.60940(10) 0.0122(4) Uani 1 1 d .
H5 H 0.259136 -0.171162 0.638433 0.015 Uiso 1 1 calc R
N3 N -0.11589(19) -0.12816(19) 0.70386(10) 0.0146(4) Uani 1 1 d .
N4 N 0.19160(19) 0.01164(19) 0.56977(11) 0.0161(4) Uani 1 1 d .
H4A H 0.155018 0.066842 0.542705 0.019 Uiso 1 1 calc R
H4B H 0.278571 0.044994 0.598442 0.019 Uiso 1 1 calc R
N1 N 0.12156(19) 0.0031(2) 0.75358(10) 0.0165(4) Uani 1 1 d .
H1A H 0.134166 -0.069493 0.774894 0.020 Uiso 1 1 calc R
H1B H 0.193866 0.082135 0.759560 0.020 Uiso 1 1 calc R
C7 C -0.0059(2) -0.0065(2) 0.71260(12) 0.0119(4) Uani 1 1 d .
C22 C 1.0019(2) 0.5659(2) 0.78462(12) 0.0124(4) Uani 1 1 d .
C1 C 0.7282(2) 0.1267(2) 0.80866(11) 0.0100(4) Uani 1 1 d .
C19 C 1.1026(2) 0.4139(2) 0.85110(12) 0.0156(5) Uani 1 1 d .
H19 H 1.091155 0.325212 0.868995 0.019 Uiso 1 1 calc R
C15 C 0.8853(2) 0.6315(2) 0.94207(12) 0.0110(4) Uani 1 1 d .
C6 C 0.2906(2) 0.3756(2) 0.70168(11) 0.0104(4) Uani 1 1 d .
C14 C -0.0906(2) -0.3044(2) 0.52250(13) 0.0157(5) Uani 1 1 d .
H14 H -0.185095 -0.339832 0.492122 0.019 Uiso 1 1 calc R
C3 C 0.4747(2) -0.0297(2) 0.73711(12) 0.0110(4) Uani 1 1 d .
C13 C -0.0368(2) -0.3960(2) 0.56403(13) 0.0154(5) Uani 1 1 d .
H13 H -0.091673 -0.491513 0.562205 0.018 Uiso 1 1 calc R
C4 C 0.5403(2) 0.5463(2) 0.76562(12) 0.0109(4) Uani 1 1 d .
C8 C -0.1535(2) 0.0996(2) 0.63758(12) 0.0155(5) Uani 1 1 d .
H8 H -0.164777 0.179174 0.614925 0.019 Uiso 1 1 calc R
C17 C 1.0489(2) 0.9016(2) 0.93834(12) 0.0145(5) Uani 1 1 d .
H17 H 1.107566 0.995422 0.937873 0.017 Uiso 1 1 calc R
C11 C 0.1161(2) -0.1211(2) 0.56736(12) 0.0114(4) Uani 1 1 d .
C16 C 0.9088(2) 0.8522(2) 0.90033(12) 0.0132(5) Uani 1 1 d .
H16 H 0.867447 0.911909 0.872370 0.016 Uiso 1 1 calc R
C5 C 0.4108(2) 0.5119(2) 0.70042(12) 0.0117(4) Uani 1 1 d .
H5A H 0.367871 0.587579 0.701526 0.014 Uiso 1 1 calc R
H5B H 0.447185 0.510470 0.651048 0.014 Uiso 1 1 calc R
C18 C 1.1020(2) 0.8075(2) 0.97810(12) 0.0138(5) Uani 1 1 d .
H18 H 1.199506 0.839745 1.005025 0.017 Uiso 1 1 calc R
C12 C 0.0985(2) -0.3413(2) 0.60732(12) 0.0138(5) Uani 1 1 d .
H12 H 0.140595 -0.399471 0.636227 0.017 Uiso 1 1 calc R
C2 C 0.5959(2) -0.0022(2) 0.80591(12) 0.0116(4) Uani 1 1 d .
H2A H 0.630154 -0.083667 0.807792 0.014 Uiso 1 1 calc R
H2B H 0.553726 0.004215 0.853040 0.014 Uiso 1 1 calc R
C21 C 1.2441(2) 0.6419(2) 0.83679(12) 0.0167(5) Uani 1 1 d .
H21 H 1.336177 0.713083 0.846241 0.020 Uiso 1 1 calc R
C10 C -0.2427(2) -0.1326(2) 0.66302(13) 0.0164(5) Uani 1 1 d .
H10A H -0.321120 -0.217521 0.657082 0.020 Uiso 1 1 calc R
C20 C 1.2352(2) 0.5144(2) 0.86532(13) 0.0171(5) Uani 1 1 d .
H20 H 1.318155 0.498773 0.893412 0.021 Uiso 1 1 calc R
C9 C -0.2677(2) -0.0202(2) 0.62833(13) 0.0176(5) Uani 1 1 d .
H9 H -0.360118 -0.027236 0.599660 0.021 Uiso 1 1 calc R

loop_
_atom_site_aniso_label
_atom_site_aniso_U_11
_atom_site_aniso_U_22
_atom_site_aniso_U_33
_atom_site_aniso_U_23
_atom_site_aniso_U_13
_atom_site_aniso_U_12
Cu1 0.00764(13) 0.00682(15) 0.01457(15) 0.00069(10) -0.00098(10) 0.00231(10)
P2 0.0116(3) 0.0111(3) 0.0142(3) 0.0017(2) 0.0006(2) 0.0025(2)
P1 0.0100(3) 0.0201(3) 0.0143(3) 0.0015(2) 0.0009(2) 0.0039(2)
F2 0.0122(6) 0.0204(8) 0.0260(7) 0.0056(6) 0.0006(5) 0.0058(6)
F9 0.0177(7) 0.0219(8) 0.0281(8) -0.0004(6) 0.0096(6) 0.0059(6)
F3 0.0235(8) 0.0262(9) 0.0371(9) 0.0175(7) -0.0014(6) 0.0035(6)
O7 0.0086(7) 0.0090(8) 0.0195(8) 0.0034(6) -0.0008(6) 0.0023(6)
F7 0.0261(8) 0.0386(9) 0.0137(7) 0.0000(6) 0.0022(6) 0.0053(7)
F11 0.0241(7) 0.0116(7) 0.0419(9) 0.0013(6) 0.0029(6) 0.0044(6)
O2 0.0099(7) 0.0069(8) 0.0180(8) 0.0016(6) -0.0008(6) 0.0027(6)
F12 0.0126(7) 0.0208(8) 0.0513(10) 0.0014(7) 0.0057(6) 0.0044(6)
F8 0.0186(7) 0.0116(7) 0.0536(10) 0.0047(7) 0.0024(7) 0.0031(6)
F5 0.0136(7) 0.0453(10) 0.0443(10) -0.0001(8) -0.0020(6) 0.0141(7)
F6 0.0230(8) 0.0616(12) 0.0335(9) 0.0287(8) 0.0086(7) 0.0029(8)
O1 0.0105(7) 0.0131(8) 0.0195(8) 0.0007(7) -0.0018(6) 0.0047(6)
O8 0.0090(7) 0.0141(8) 0.0203(8) 0.0007(7) -0.0014(6) 0.0035(6)
O6 0.0088(7) 0.0077(8) 0.0151(8) 0.0010(6) -0.0005(6) 0.0032(6)
F10 0.0387(9) 0.0449(10) 0.0170(8) 0.0078(7) -0.0075(7) 0.0029(8)
O4 0.0163(8) 0.0082(8) 0.0244(9) -0.0028(7) -0.0074(7) 0.0035(7)
F4 0.0221(8) 0.0273(9) 0.0332(9) -0.0091(7) 0.0010(6) -0.0005(6)
O5 0.0174(8) 0.0090(8) 0.0245(9) -0.0035(7) -0.0085(7) 0.0062(7)
N10 0.0108(9) 0.0111(10) 0.0142(9) 0.0004(8) 0.0038(7) 0.0005(8)
N2 0.0129(9) 0.0108(10) 0.0155(10) 0.0021(8) 0.0042(7) 0.0014(8)
O3 0.0110(7) 0.0081(8) 0.0166(8) 0.0021(6) -0.0028(6) 0.0038(6)
N9 0.0112(9) 0.0128(10) 0.0130(9) 0.0005(8) -0.0004(7) 0.0042(8)
F1 0.0257(8) 0.0555(12) 0.0419(10) -0.0281(8) -0.0006(7) 0.0166(8)
N6 0.0112(9) 0.0145(10) 0.0153(10) 0.0014(8) -0.0017(7) 0.0022(8)
N7 0.0120(9) 0.0108(10) 0.0180(10) 0.0029(8) -0.0026(7) 0.0033(8)
N11 0.0114(9) 0.0120(10) 0.0227(11) 0.0059(8) 0.0032(8) 0.0014(8)
N8 0.0089(9) 0.0126(10) 0.0123(9) -0.0001(7) -0.0012(7) 0.0044(7)
N12 0.0128(9) 0.0120(10) 0.0153(10) -0.0003(8) 0.0035(7) -0.0002(8)
N5 0.0096(9) 0.0122(10) 0.0128(9) -0.0004(8) -0.0015(7) 0.0026(7)
N3 0.0130(9) 0.0147(10) 0.0158(10) 0.0041(8) 0.0021(7) 0.0037(8)
N4 0.0135(9) 0.0125(10) 0.0193(10) 0.0022(8) -0.0031(8) 0.0023(8)
N1 0.0112(9) 0.0168(11) 0.0190(10) 0.0046(8) 0.0005(8) 0.0014(8)
C7 0.0114(10) 0.0132(12) 0.0110(11) 0.0003(9) 0.0042(8) 0.0028(9)
C22 0.0137(10) 0.0121(11) 0.0107(11) -0.0010(9) 0.0048(8) 0.0019(9)
C1 0.0119(10) 0.0105(11) 0.0075(10) -0.0005(8) 0.0008(8) 0.0042(9)
C19 0.0183(11) 0.0162(12) 0.0139(11) 0.0021(9) 0.0024(9) 0.0080(10)
C15 0.0130(10) 0.0122(12) 0.0094(10) -0.0001(9) 0.0028(8) 0.0059(9)
C6 0.0115(10) 0.0099(11) 0.0092(10) -0.0012(8) 0.0017(8) 0.0029(9)
C14 0.0113(10) 0.0167(13) 0.0167(12) -0.0003(9) -0.0010(9) 0.0028(9)
C3 0.0073(10) 0.0115(12) 0.0140(11) 0.0025(9) 0.0034(8) 0.0018(9)
C13 0.0142(11) 0.0108(12) 0.0189(12) 0.0010(9) 0.0024(9) 0.0011(9)
C4 0.0080(10) 0.0099(11) 0.0143(11) 0.0013(9) 0.0038(8) 0.0014(9)
C8 0.0159(11) 0.0172(13) 0.0150(11) 0.0028(9) 0.0034(9) 0.0072(10)
C17 0.0147(11) 0.0099(11) 0.0191(12) 0.0016(9) 0.0051(9) 0.0032(9)
C11 0.0107(10) 0.0131(12) 0.0100(10) 0.0001(9) 0.0010(8) 0.0039(9)
C16 0.0166(11) 0.0119(12) 0.0134(11) 0.0021(9) 0.0037(9) 0.0074(9)
C5 0.0108(10) 0.0084(11) 0.0143(11) 0.0015(9) -0.0021(8) 0.0029(9)
C18 0.0082(10) 0.0134(12) 0.0178(11) -0.0017(9) 0.0000(8) 0.0019(9)
C12 0.0168(11) 0.0121(12) 0.0143(11) 0.0012(9) 0.0034(9) 0.0069(9)
C2 0.0101(10) 0.0090(11) 0.0156(11) 0.0026(9) -0.0017(8) 0.0043(9)
C21 0.0115(11) 0.0194(13) 0.0139(11) -0.0015(10) 0.0009(9) -0.0016(9)
C10 0.0141(11) 0.0132(12) 0.0181(12) 0.0010(9) 0.0007(9) -0.0001(9)
C20 0.0140(11) 0.0230(14) 0.0147(12) 0.0022(10) 0.0001(9) 0.0074(10)
C9 0.0144(11) 0.0214(13) 0.0171(12) 0.0040(10) -0.0002(9) 0.0069(10)

loop_
_atom_type_symbol
_atom_type_description
_atom_type_scat_dispersion_real
_atom_type_scat_dispersion_imag
_atom_type_scat_source
C C 0.0033 0.0016 'International Tables Vol C Tables 4.2.6.8 and 6.1.1.4'
H H 0.0000 0.0000 'International Tables Vol C Tables 4.2.6.8 and 6.1.1.4'
Cu Cu 0.3201 1.2651 'International Tables Vol C Tables 4.2.6.8 and 6.1.1.4'
F F 0.0171 0.0103 'International Tables Vol C Tables 4.2.6.8 and 6.1.1.4'
N N 0.0061 0.0033 'International Tables Vol C Tables 4.2.6.8 and 6.1.1.4'
O O 0.0106 0.0060 'International Tables Vol C Tables 4.2.6.8 and 6.1.1.4'
P P 0.1023 0.0942 'International Tables Vol C Tables 4.2.6.8 and 6.1.1.4'

loop_
_geom_angle_atom_site_label_1
_geom_angle_atom_site_label_2
_geom_angle_atom_site_label_3
_geom_angle
O7 Cu1 O2 172.96(6)
O6 Cu1 O7 92.95(6)
O6 Cu1 O2 88.17(6)
O3 Cu1 O7 85.56(6)
O3 Cu1 O2 93.97(6)
O3 Cu1 O6 174.40(6)
F9 P2 F7 88.46(7)
F11 P2 F9 89.66(8)
F11 P2 F7 89.40(8)
F11 P2 F12 89.57(8)
F12 P2 F9 178.32(8)
F12 P2 F7 90.03(8)
F8 P2 F9 90.30(7)
F8 P2 F7 88.79(8)
F8 P2 F11 178.19(9)
F8 P2 F12 90.42(8)
F10 P2 F9 90.76(8)
F10 P2 F7 179.19(9)
F10 P2 F11 90.83(8)
F10 P2 F12 90.74(9)
F10 P2 F8 90.98(9)
F3 P1 F2 89.63(7)
F3 P1 F5 91.32(8)
F3 P1 F6 179.11(9)
F3 P1 F1 90.23(9)
F5 P1 F2 179.05(9)
F5 P1 F6 89.55(8)
F5 P1 F1 90.80(8)
F6 P1 F2 89.51(7)
F4 P1 F2 89.77(8)
F4 P1 F3 90.09(8)
F4 P1 F5 90.29(8)
F4 P1 F6 89.67(9)
F4 P1 F1 178.86(9)
F1 P1 F2 89.14(8)
F1 P1 F6 89.99(10)
C6 O7 Cu1 126.93(13)
C1 O2 Cu1 124.88(13)
C4 O6 Cu1 125.51(13)
C22 N10 H10 119.5
C19 N10 H10 119.5
C19 N10 C22 120.99(19)
C7 N2 H2 119.5
C8 N2 H2 119.5
C8 N2 C7 120.93(19)
C3 O3 Cu1 125.90(13)
C18 N9 C15 117.31(18)
C14 N6 C11 117.34(18)
H7A N7 H7B 120.0
C15 N7 H7A 120.0
C15 N7 H7B 120.0
H11A N11 H11B 120.0
C22 N11 H11A 120.0
C22 N11 H11B 120.0
C15 N8 H8A 119.4
C16 N8 H8A 119.4
C16 N8 C15 121.22(18)
C21 N12 C22 116.49(19)
C11 N5 H5 119.6
C12 N5 H5 119.6
C12 N5 C11 120.89(18)
C10 N3 C7 117.38(19)
H4A N4 H4B 120.0
C11 N4 H4A 120.0
C11 N4 H4B 120.0
H1A N1 H1B 120.0
C7 N1 H1A 120.0
C7 N1 H1B 120.0
N3 C7 N2 120.95(19)
N1 C7 N2 119.61(19)
N1 C7 N3 119.4(2)
N10 C22 N12 121.7(2)
N11 C22 N10 119.18(19)
N11 C22 N12 119.1(2)
O2 C1 C2 118.62(17)
O1 C1 O2 121.98(19)
O1 C1 C2 119.37(18)
N10 C19 H19 120.2
N10 C19 C20 119.6(2)
C20 C19 H19 120.2
N9 C15 N8 120.99(19)
N7 C15 N9 119.08(19)
N7 C15 N8 119.92(19)
O7 C6 C5 119.22(18)
O8 C6 O7 121.89(19)
O8 C6 C5 118.88(19)
N6 C14 H14 118.1
N6 C14 C13 123.8(2)
C13 C14 H14 118.1
O4 C3 O3 122.02(19)
O4 C3 C2 118.40(19)
O3 C3 C2 119.53(19)
C14 C13 H13 121.8
C12 C13 C14 116.4(2)
C12 C13 H13 121.8
O6 C4 C5 119.43(19)
O5 C4 O6 121.80(19)
O5 C4 C5 118.69(19)
N2 C8 H8 120.0
N2 C8 C9 120.0(2)
C9 C8 H8 120.0
C16 C17 H17 121.7
C16 C17 C18 116.6(2)
C18 C17 H17 121.7
N6 C11 N5 121.08(19)
N4 C11 N6 119.10(19)
N4 C11 N5 119.81(19)
N8 C16 C17 120.0(2)
N8 C16 H16 120.0
C17 C16 H16 120.0
C6 C5 C4 115.93(17)
C6 C5 H5A 108.3
C6 C5 H5B 108.3
C4 C5 H5A 108.3
C4 C5 H5B 108.3
H5A C5 H5B 107.4
N9 C18 C17 123.88(19)
N9 C18 H18 118.1
C17 C18 H18 118.1
N5 C12 C13 120.4(2)
N5 C12 H12 119.8
C13 C12 H12 119.8
C1 C2 H2A 108.0
C1 C2 H2B 108.0
C3 C2 C1 117.12(17)
C3 C2 H2A 108.0
C3 C2 H2B 108.0
H2A C2 H2B 107.3
N12 C21 H21 117.9
N12 C21 C20 124.2(2)
C20 C21 H21 117.9
N3 C10 H10A 118.0
N3 C10 C9 124.1(2)
C9 C10 H10A 118.0
C19 C20 C21 117.0(2)
C19 C20 H20 121.5
C21 C20 H20 121.5
C8 C9 C10 116.7(2)
C8 C9 H9 121.7
C10 C9 H9 121.7

loop_
_geom_bond_atom_site_label_1
_geom_bond_atom_site_label_2
_geom_bond_distance
Cu1 O7 1.9362(14)
Cu1 O2 1.9447(14)
Cu1 O6 1.9141(14)
Cu1 O3 1.9047(15)
P2 F9 1.6106(13)
P2 F7 1.6157(14)
P2 F11 1.5918(14)
P2 F12 1.6044(14)
P2 F8 1.5896(15)
P2 F10 1.5815(15)
P1 F2 1.6126(13)
P1 F3 1.5893(15)
P1 F5 1.5961(14)
P1 F6 1.6049(15)
P1 F4 1.5878(15)
P1 F1 1.5972(16)
O7 C6 1.278(3)
O2 C1 1.294(2)
O1 C1 1.235(2)
O8 C6 1.245(2)
O6 C4 1.286(3)
O4 C3 1.241(3)
O5 C4 1.235(3)
N10 H10 0.8800
N10 C22 1.354(3)
N10 C19 1.350(3)
N2 H2 0.8800
N2 C7 1.361(3)
N2 C8 1.351(3)
O3 C3 1.276(3)
N9 C15 1.355(3)
N9 C18 1.327(3)
N6 C14 1.329(3)
N6 C11 1.352(3)
N7 H7A 0.8800
N7 H7B 0.8800
N7 C15 1.318(3)
N11 H11A 0.8800
N11 H11B 0.8800
N11 C22 1.321(3)
N8 H8A 0.8800
N8 C15 1.355(3)
N8 C16 1.346(3)
N12 C22 1.358(3)
N12 C21 1.329(3)
N5 H5 0.8800
N5 C11 1.356(3)
N5 C12 1.342(3)
N3 C7 1.349(3)
N3 C10 1.328(3)
N4 H4A 0.8800
N4 H4B 0.8800
N4 C11 1.319(3)
N1 H1A 0.8800
N1 H1B 0.8800
N1 C7 1.321(3)
C1 C2 1.522(3)
C19 H19 0.9500
C19 C20 1.359(3)
C6 C5 1.517(3)
C14 H14 0.9500
C14 C13 1.395(3)
C3 C2 1.517(3)
C13 H13 0.9500
C13 C12 1.361(3)
C4 C5 1.521(3)
C8 H8 0.9500
C8 C9 1.358(3)
C17 H17 0.9500
C17 C16 1.361(3)
C17 C18 1.398(3)
C16 H16 0.9500
C5 H5A 0.9900
C5 H5B 0.9900
C18 H18 0.9500
C12 H12 0.9500
C2 H2A 0.9900
C2 H2B 0.9900
C21 H21 0.9500
C21 C20 1.397(3)
C10 H10A 0.9500
C10 C9 1.394(3)
C20 H20 0.9500
C9 H9 0.9500
